data_5910229
loop_
_publ_author_name
'Wyckoff, R. W. G.'

_publ_section_title
;
Page 27 from the Structure of Crystals, vol. 4 by Wyckoff R W G. 
published by Interscience Publishers, Inc. in 1951 
;
_journal_name_full 'The Structure of Crystals'
_journal_page_first 27
_journal_page_last 27
_journal_volume 4
_journal_year 1951
_chemical_formula_structural Cs2UO2Cl4
_chemical_formula_sum 'Cl4 Cs2 O2 U'
_space_group_IT_number 12
_symmetry_cell_setting monoclinic
_symmetry_Int_Tables_number 12
_symmetry_space_group_name_Hall '-C 2y'
_symmetry_space_group_name_H-M 'C 1 2/m 1'
_audit_creation_date 2006-24-10
_audit_creation_method
;
Page 27 from the Structure of Crystals, vol. 4 by Wyckoff R W G. 
published by Interscience Publishers, Inc. in 1951 
;
_audit_update_record 'created by Girish Upreti, Portland State University'
_cell_angle_alpha 90
_cell_angle_beta 99.40
_cell_angle_gamma 90
_cell_length_a 11.92
_cell_length_b 7.71
_cell_length_c 5.83
_cell_volume 528.601
_cod_original_sg_symbol_H-M 'C 2/m'
_cod_original_formula_sum 'Cs2 U O2 Cl4'
_cod_database_code 5910229

loop_
_symmetry_equiv_pos_as_xyz
x,y,z
-x,y,-z
-x,-y,-z
x,-y,z
x+1/2,y+1/2,z
-x+1/2,y+1/2,-z
-x+1/2,-y+1/2,-z
x+1/2,-y+1/2,z

loop_
_atom_site_fract_x
_atom_site_fract_y
_atom_site_fract_z
_atom_site_label
0.00000 0.00000 0.00000 U1
0.50000 0.50000 0.00000 U2
0.66520 0.00000 0.32110 Cs1
1.16520 0.50000 0.32110 Cs2
-0.66520 -0.00000 -0.32110 Cs3
-1.16520 -0.50000 -0.32110 Cs4
0.11680 0.00000 0.21980 O1
0.61680 0.50000 0.21980 O2
-0.11680 -0.00000 -0.21980 O3
-0.61680 -0.50000 -0.21980 O4
-0.10160 0.25000 0.20660 Cl1
-0.10160 -0.25000 0.20660 Cl2
0.39840 0.75000 0.20660 Cl3
0.39840 0.25000 0.20660 Cl4
0.10160 -0.25000 -0.20660 Cl5
0.10160 0.25000 -0.20660 Cl6
-0.39840 -0.75000 -0.20660 Cl7
-0.39840 -0.25000 -0.20660 Cl8
